data_4306732
loop_
_publ_author_name
'Chia-Huei Lin'
'Chien-Ge Chen'
'Ming-Li Tsai'
'Gene-Hsiang Lee'
'Wen-Feng Liaw'

_publ_section_title
;
Monoanionic {Mn(NO)}5 and Dianionic {Mn(NO)}6 Thiolatonitrosylmanganese
Complexes: [(NO)Mn(L)2]- and [(NO)Mn(L)2]2- (LH2= 1,2-Benzenedithiol and
Toluene-3,4-dithiol)
;
_journal_name_full 'Inorganic Chemistry'
_journal_page_first 11435
_journal_page_last 11443
_journal_paper_doi 10.1021/ic801553s
_journal_volume 47
_journal_year 2008
_chemical_formula_sum 'C52 H46 Mn N O P2 S4'
_chemical_formula_weight 946.02
_chemical_name_systematic
; 
 ? 
;
_space_group_IT_number 14
_symmetry_cell_setting monoclinic
_symmetry_space_group_name_Hall '-P 2ybc'
_symmetry_space_group_name_H-M 'P 1 21/c 1'
_atom_sites_solution_hydrogens geom
_atom_sites_solution_primary direct
_atom_sites_solution_secondary difmap
_audit_creation_method SHELXL-97
_cell_angle_alpha 90.00
_cell_angle_beta 92.17(2)
_cell_angle_gamma 90.00
_cell_formula_units_Z 4
_cell_length_a 15.109(3)
_cell_length_b 18.340(3)
_cell_length_c 17.035(4)
_cell_measurement_reflns_used 25
_cell_measurement_temperature 293(2)
_cell_measurement_theta_max 12.36
_cell_measurement_theta_min 9.52
_cell_volume 4717.0(16)
_computing_cell_refinement 'Nonius CAD4'
_computing_data_collection 'Nonius CAD4'
_computing_data_reduction 'NRCSDP DATRD2'
_computing_molecular_graphics 'Siemens SHELXTL'
_computing_publication_material 'Siemens SHELXTL'
_computing_structure_refinement 'SHELXL-97 (Sheldrick, 1997)'
_computing_structure_solution 'SHELXS-97 (Sheldrick, 1990)'
_diffrn_ambient_temperature 293(2)
_diffrn_measured_fraction_theta_full 1.000
_diffrn_measured_fraction_theta_max 1.000
_diffrn_measurement_device_type 'CAD4 Diffractometer'
_diffrn_measurement_method '\w--2\q scans'
_diffrn_radiation_monochromator graphite
_diffrn_radiation_source 'fine-focus sealed tube'
_diffrn_radiation_type MoK\a
_diffrn_radiation_wavelength 0.71073
_diffrn_reflns_av_R_equivalents 0.0
_diffrn_reflns_av_sigmaI/netI 0.0684
_diffrn_reflns_limit_h_max 17
_diffrn_reflns_limit_h_min -17
_diffrn_reflns_limit_k_max 21
_diffrn_reflns_limit_k_min 0
_diffrn_reflns_limit_l_max 20
_diffrn_reflns_limit_l_min 0
_diffrn_reflns_number 8310
_diffrn_reflns_theta_full 25.00
_diffrn_reflns_theta_max 25.00
_diffrn_reflns_theta_min 1.63
_diffrn_standards_decay_% 0
_diffrn_standards_interval_time 60
_diffrn_standards_number 3
_exptl_absorpt_coefficient_mu 0.564
_exptl_absorpt_correction_T_max 0.7810
_exptl_absorpt_correction_T_min 0.7302
_exptl_absorpt_correction_type psi-scan
_exptl_crystal_colour reddish-brown
_exptl_crystal_density_diffrn 1.332
_exptl_crystal_density_meas ?
_exptl_crystal_density_method 'not measured'
_exptl_crystal_description plate
_exptl_crystal_F_000 1968
_exptl_crystal_size_max 0.90
_exptl_crystal_size_mid 0.50
_exptl_crystal_size_min 0.30
_refine_diff_density_max 0.373
_refine_diff_density_min -0.273
_refine_diff_density_rms 0.054
_refine_ls_extinction_method none
_refine_ls_goodness_of_fit_ref 1.016
_refine_ls_hydrogen_treatment constr
_refine_ls_matrix_type full
_refine_ls_number_parameters 550
_refine_ls_number_reflns 8310
_refine_ls_number_restraints 0
_refine_ls_restrained_S_all 1.016
_refine_ls_R_factor_all 0.1077
_refine_ls_R_factor_gt 0.0430
_refine_ls_shift/su_max 0.003
_refine_ls_shift/su_mean 0.000
_refine_ls_structure_factor_coef Fsqd
_refine_ls_weighting_details 'calc w=1/[\s^2^(Fo^2^)+(0.0423P)^2^+0.0000P] where P=(Fo^2^+2Fc^2^)/3'
_refine_ls_weighting_scheme calc
_refine_ls_wR_factor_gt 0.0921
_refine_ls_wR_factor_ref 0.1062
_reflns_number_gt 4513
_reflns_number_total 8310
_reflns_threshold_expression >2sigma(I)
_cod_data_source_file ic801553s_si_001.cif
_cod_data_source_block ic6275
_cod_depositor_comments
;
The following automatic conversions were performed:
'_symmetry_cell_setting' value 'Monoclinic' changed to 'monoclinic'
according to '/home/saulius/struct/CIF-dictionaries/cif_core.dic'
dictionary named 'cif_core.dic' version 2.4.1 from 2010-06-29.

Automatic conversion script
Id: cif_fix_enum 1527 2010-12-29 10:47:43Z saulius 

The following automatic conversions were performed:

'_exptl_crystal_density_meas' value 'not_measured' was changed to '?'
- the value is perceived as not measured.

Automatic conversion script
Id: cif_fix_values 3008 2015-01-20 13:52:24Z robertas 
;
_cod_original_cell_volume 4717.1(17)
_cod_database_code 4306732

loop_
_symmetry_equiv_pos_as_xyz
'x, y, z'
'-x, y+1/2, -z+1/2'
'-x, -y, -z'
'x, -y-1/2, z-1/2'

loop_
_atom_site_label
_atom_site_type_symbol
_atom_site_fract_x
_atom_site_fract_y
_atom_site_fract_z
_atom_site_U_iso_or_equiv
_atom_site_adp_type
_atom_site_occupancy
_atom_site_symmetry_multiplicity
_atom_site_calc_flag
_atom_site_refinement_flags
_atom_site_disorder_assembly
_atom_site_disorder_group
Mn Mn 0.83036(4) 0.03168(3) 0.19448(3) 0.05090(16) Uani 1 1 d . . .
S1 S 0.81096(6) -0.06138(6) 0.28301(6) 0.0620(3) Uani 1 1 d . . .
S2 S 0.69529(7) 0.00247(6) 0.13524(6) 0.0690(3) Uani 1 1 d . . .
S3 S 0.93041(7) 0.08155(6) 0.28391(5) 0.0626(3) Uani 1 1 d . . .
S4 S 0.84161(7) 0.13656(6) 0.12052(6) 0.0632(3) Uani 1 1 d . . .
O1 O 0.92470(18) -0.03179(15) 0.12153(18) 0.0787(9) Uani 1 1 d . . .
C1 C 0.7086(2) -0.1000(2) 0.2535(2) 0.0556(10) Uani 1 1 d . . .
C2 C 0.6757(3) -0.1576(2) 0.2961(2) 0.0672(11) Uani 1 1 d . . .
H2A H 0.7085 -0.1755 0.3392 0.081 Uiso 1 1 calc R . .
C3 C 0.5955(3) -0.1889(2) 0.2759(3) 0.0778(13) Uani 1 1 d . . .
H3A H 0.5742 -0.2274 0.3054 0.093 Uiso 1 1 calc R . .
C4 C 0.5470(3) -0.1634(3) 0.2125(3) 0.0830(14) Uani 1 1 d . . .
H4A H 0.4928 -0.1847 0.1987 0.100 Uiso 1 1 calc R . .
C5 C 0.5780(3) -0.1063(2) 0.1689(3) 0.0750(13) Uani 1 1 d . . .
H5A H 0.5447 -0.0898 0.1254 0.090 Uiso 1 1 calc R . .
C6 C 0.6592(2) -0.0727(2) 0.1889(2) 0.0577(10) Uani 1 1 d . . .
C7 C 0.9777(2) 0.15334(19) 0.2317(2) 0.0520(9) Uani 1 1 d . . .
C8 C 1.0526(3) 0.1881(2) 0.2623(2) 0.0670(11) Uani 1 1 d . . .
H8A H 1.0784 0.1720 0.3096 0.080 Uiso 1 1 calc R . .
C9 C 1.0896(3) 0.2460(2) 0.2242(3) 0.0820(13) Uani 1 1 d . . .
H9A H 1.1400 0.2688 0.2453 0.098 Uiso 1 1 calc R . .
C10 C 1.0511(3) 0.2697(2) 0.1546(3) 0.0813(13) Uani 1 1 d . . .
H10A H 1.0758 0.3090 0.1288 0.098 Uiso 1 1 calc R . .
C11 C 0.9770(3) 0.2366(2) 0.1226(2) 0.0680(12) Uani 1 1 d . . .
H11A H 0.9520 0.2535 0.0753 0.082 Uiso 1 1 calc R . .
C12 C 0.9388(2) 0.17740(19) 0.1606(2) 0.0526(9) Uani 1 1 d . . .
C13 C 1.0150(3) -0.0120(3) 0.1191(4) 0.1114(19) Uani 1 1 d . . .
H13A H 1.0367 0.0035 0.1707 0.134 Uiso 1 1 calc R . .
H13B H 1.0220 0.0281 0.0827 0.134 Uiso 1 1 calc R . .
C14 C 1.0644(4) -0.0742(3) 0.0939(5) 0.152(3) Uani 1 1 d . . .
H14A H 1.1110 -0.0863 0.1324 0.182 Uiso 1 1 calc R . .
H14B H 1.0908 -0.0646 0.0440 0.182 Uiso 1 1 calc R . .
C15 C 0.9993(4) -0.1344(3) 0.0862(5) 0.178(3) Uani 1 1 d . . .
H15A H 0.9993 -0.1546 0.0335 0.214 Uiso 1 1 calc R . .
H15B H 1.0146 -0.1729 0.1233 0.214 Uiso 1 1 calc R . .
C16 C 0.9147(4) -0.1057(3) 0.1015(3) 0.1175(19) Uani 1 1 d . . .
H16A H 0.8756 -0.1106 0.0554 0.141 Uiso 1 1 calc R . .
H16B H 0.8890 -0.1322 0.1444 0.141 Uiso 1 1 calc R . .
P1 P 0.62992(6) 0.54579(5) 0.18392(5) 0.0418(2) Uani 1 1 d . . .
P2 P 0.69166(6) 0.38947(5) 0.15919(5) 0.0407(2) Uani 1 1 d . . .
N1 N 0.63964(18) 0.46325(14) 0.16190(15) 0.0497(7) Uani 1 1 d . . .
C17 C 0.5150(2) 0.56972(18) 0.17151(18) 0.0447(8) Uani 1 1 d . . .
C18 C 0.4863(2) 0.6391(2) 0.1904(2) 0.0646(11) Uani 1 1 d . . .
H18A H 0.5270 0.6735 0.2091 0.077 Uiso 1 1 calc R . .
C19 C 0.3980(3) 0.6575(2) 0.1817(2) 0.0689(12) Uani 1 1 d . . .
H19A H 0.3795 0.7044 0.1940 0.083 Uiso 1 1 calc R . .
C20 C 0.3383(3) 0.6074(2) 0.1553(2) 0.0633(11) Uani 1 1 d . . .
H20A H 0.2786 0.6196 0.1504 0.076 Uiso 1 1 calc R . .
C21 C 0.3654(3) 0.5387(2) 0.1358(2) 0.0644(11) Uani 1 1 d . . .
H21A H 0.3244 0.5048 0.1163 0.077 Uiso 1 1 calc R . .
C22 C 0.4533(2) 0.5199(2) 0.1452(2) 0.0567(10) Uani 1 1 d . . .
H22A H 0.4710 0.4727 0.1336 0.068 Uiso 1 1 calc R . .
C23 C 0.6916(2) 0.60539(18) 0.12220(19) 0.0461(9) Uani 1 1 d . . .
C24 C 0.7273(3) 0.5789(2) 0.0540(2) 0.0608(10) Uani 1 1 d . . .
H24A H 0.7217 0.5298 0.0414 0.073 Uiso 1 1 calc R . .
C25 C 0.7710(3) 0.6251(3) 0.0049(2) 0.0788(13) Uani 1 1 d . . .
H25A H 0.7948 0.6070 -0.0407 0.095 Uiso 1 1 calc R . .
C26 C 0.7796(3) 0.6970(3) 0.0227(3) 0.0841(14) Uani 1 1 d . . .
H26A H 0.8093 0.7279 -0.0107 0.101 Uiso 1 1 calc R . .
C27 C 0.7448(3) 0.7244(2) 0.0900(3) 0.0763(13) Uani 1 1 d . . .
H27A H 0.7504 0.7738 0.1016 0.092 Uiso 1 1 calc R . .
C28 C 0.7016(2) 0.6790(2) 0.1400(2) 0.0581(10) Uani 1 1 d . . .
H28A H 0.6790 0.6975 0.1859 0.070 Uiso 1 1 calc R . .
C29 C 0.6631(2) 0.56711(17) 0.28376(18) 0.0452(9) Uani 1 1 d . . .
C30 C 0.7487(3) 0.5854(2) 0.3035(2) 0.0690(11) Uani 1 1 d . . .
H30A H 0.7894 0.5911 0.2644 0.083 Uiso 1 1 calc R . .
C31 C 0.7752(3) 0.5955(3) 0.3817(3) 0.0954(16) Uani 1 1 d . . .
H31A H 0.8332 0.6089 0.3951 0.115 Uiso 1 1 calc R . .
C32 C 0.7151(4) 0.5855(3) 0.4393(3) 0.1029(18) Uani 1 1 d . . .
H32A H 0.7328 0.5916 0.4917 0.124 Uiso 1 1 calc R . .
C33 C 0.6304(4) 0.5668(3) 0.4204(2) 0.0871(15) Uani 1 1 d . . .
H33A H 0.5907 0.5595 0.4600 0.105 Uiso 1 1 calc R . .
C34 C 0.6023(3) 0.5585(2) 0.3427(2) 0.0624(10) Uani 1 1 d . . .
H34A H 0.5434 0.5473 0.3299 0.075 Uiso 1 1 calc R . .
C35 C 0.7925(2) 0.39625(17) 0.10690(18) 0.0411(8) Uani 1 1 d . . .
C36 C 0.7955(2) 0.37448(19) 0.0297(2) 0.0541(10) Uani 1 1 d . . .
H36A H 0.7464 0.3521 0.0055 0.065 Uiso 1 1 calc R . .
C37 C 0.8706(3) 0.3856(2) -0.0119(2) 0.0692(11) Uani 1 1 d . . .
H37A H 0.8717 0.3713 -0.0643 0.083 Uiso 1 1 calc R . .
C38 C 0.9434(3) 0.4173(2) 0.0230(2) 0.0674(11) Uani 1 1 d . . .
H38A H 0.9942 0.4241 -0.0053 0.081 Uiso 1 1 calc R . .
C39 C 0.9416(3) 0.4391(2) 0.0997(3) 0.0664(11) Uani 1 1 d . . .
H39A H 0.9913 0.4607 0.1236 0.080 Uiso 1 1 calc R . .
C40 C 0.8659(3) 0.42909(19) 0.1418(2) 0.0583(10) Uani 1 1 d . . .
H40A H 0.8646 0.4446 0.1938 0.070 Uiso 1 1 calc R . .
C41 C 0.7225(2) 0.35375(17) 0.25457(18) 0.0420(8) Uani 1 1 d . . .
C42 C 0.7867(2) 0.29956(18) 0.2630(2) 0.0492(9) Uani 1 1 d . . .
H42A H 0.8151 0.2824 0.2191 0.059 Uiso 1 1 calc R . .
C43 C 0.8082(2) 0.2713(2) 0.3361(2) 0.0582(10) Uani 1 1 d . . .
H43A H 0.8510 0.2351 0.3416 0.070 Uiso 1 1 calc R . .
C44 C 0.7668(3) 0.2965(2) 0.4008(2) 0.0621(11) Uani 1 1 d . . .
H44A H 0.7814 0.2772 0.4501 0.075 Uiso 1 1 calc R . .
C45 C 0.7042(3) 0.3497(2) 0.3934(2) 0.0641(11) Uani 1 1 d . . .
H45A H 0.6770 0.3670 0.4378 0.077 Uiso 1 1 calc R . .
C46 C 0.6805(2) 0.37846(18) 0.3198(2) 0.0509(9) Uani 1 1 d . . .
H46A H 0.6367 0.4140 0.3148 0.061 Uiso 1 1 calc R . .
C47 C 0.6215(2) 0.32467(17) 0.10837(18) 0.0402(8) Uani 1 1 d . . .
C48 C 0.6310(2) 0.24995(19) 0.1204(2) 0.0543(10) Uani 1 1 d . . .
H48A H 0.6748 0.2326 0.1554 0.065 Uiso 1 1 calc R . .
C49 C 0.5760(3) 0.2018(2) 0.0808(2) 0.0657(11) Uani 1 1 d . . .
H49A H 0.5820 0.1519 0.0898 0.079 Uiso 1 1 calc R . .
C50 C 0.5123(3) 0.2267(2) 0.0282(2) 0.0733(12) Uani 1 1 d . . .
H50A H 0.4755 0.1937 0.0013 0.088 Uiso 1 1 calc R . .
C51 C 0.5026(3) 0.3000(2) 0.0150(2) 0.0711(12) Uani 1 1 d . . .
H51A H 0.4591 0.3168 -0.0205 0.085 Uiso 1 1 calc R . .
C52 C 0.5573(2) 0.3486(2) 0.0544(2) 0.0574(10) Uani 1 1 d . . .
H52A H 0.5510 0.3983 0.0446 0.069 Uiso 1 1 calc R . .

loop_
_atom_site_aniso_label
_atom_site_aniso_U_11
_atom_site_aniso_U_22
_atom_site_aniso_U_33
_atom_site_aniso_U_23
_atom_site_aniso_U_13
_atom_site_aniso_U_12
Mn 0.0521(3) 0.0503(3) 0.0505(3) 0.0009(3) 0.0041(3) 0.0044(3)
S1 0.0513(6) 0.0646(7) 0.0695(7) 0.0150(5) -0.0033(5) -0.0037(5)
S2 0.0666(7) 0.0745(7) 0.0647(7) 0.0030(6) -0.0121(5) 0.0016(6)
S3 0.0785(7) 0.0608(6) 0.0479(6) 0.0064(5) -0.0041(5) -0.0055(5)
S4 0.0706(7) 0.0599(6) 0.0584(6) 0.0109(5) -0.0065(5) 0.0066(5)
O1 0.0664(19) 0.0584(18) 0.113(2) -0.0110(17) 0.0266(17) 0.0095(15)
C1 0.057(2) 0.048(2) 0.062(2) -0.0086(19) 0.009(2) 0.0027(19)
C2 0.070(3) 0.058(3) 0.074(3) -0.008(2) 0.009(2) -0.007(2)
C3 0.077(3) 0.057(3) 0.101(4) -0.020(3) 0.024(3) -0.010(3)
C4 0.056(3) 0.064(3) 0.130(5) -0.033(3) 0.007(3) -0.008(2)
C5 0.062(3) 0.068(3) 0.094(3) -0.030(3) -0.009(2) 0.004(2)
C6 0.052(2) 0.052(2) 0.069(3) -0.017(2) 0.001(2) 0.0057(19)
C7 0.058(2) 0.046(2) 0.053(2) -0.0077(18) 0.0074(19) 0.0023(19)
C8 0.071(3) 0.057(3) 0.073(3) -0.007(2) 0.002(2) 0.003(2)
C9 0.073(3) 0.065(3) 0.108(4) -0.012(3) 0.007(3) -0.008(3)
C10 0.083(4) 0.055(3) 0.106(4) 0.009(3) 0.019(3) -0.009(3)
C11 0.085(3) 0.050(2) 0.070(3) 0.010(2) 0.016(2) 0.012(2)
C12 0.058(2) 0.042(2) 0.058(2) -0.0021(18) 0.0101(19) 0.0093(18)
C13 0.068(3) 0.105(4) 0.164(5) -0.020(4) 0.042(3) 0.009(3)
C14 0.095(5) 0.109(5) 0.252(8) -0.035(5) 0.025(5) 0.031(4)
C15 0.107(5) 0.088(5) 0.342(11) -0.064(6) 0.030(6) 0.024(4)
C16 0.113(5) 0.091(4) 0.149(5) -0.045(4) 0.020(4) 0.004(4)
P1 0.0487(5) 0.0372(5) 0.0394(5) 0.0007(4) 0.0007(4) 0.0047(4)
P2 0.0487(6) 0.0354(5) 0.0379(5) 0.0003(4) 0.0000(4) 0.0035(4)
N1 0.0584(19) 0.0421(17) 0.0482(17) -0.0005(14) -0.0024(14) 0.0109(14)
C17 0.053(2) 0.043(2) 0.0384(19) 0.0067(16) 0.0023(16) 0.0057(17)
C18 0.051(2) 0.054(2) 0.087(3) -0.017(2) -0.015(2) 0.007(2)
C19 0.063(3) 0.060(3) 0.084(3) -0.013(2) -0.001(2) 0.018(2)
C20 0.044(2) 0.079(3) 0.067(3) 0.011(2) 0.0042(19) 0.009(2)
C21 0.054(3) 0.064(3) 0.074(3) 0.009(2) 0.000(2) -0.013(2)
C22 0.050(2) 0.045(2) 0.075(3) -0.0004(19) 0.003(2) -0.0045(18)
C23 0.051(2) 0.045(2) 0.042(2) 0.0017(16) -0.0009(16) 0.0046(17)
C24 0.083(3) 0.048(2) 0.052(2) 0.0059(19) 0.009(2) 0.006(2)
C25 0.104(4) 0.077(3) 0.057(3) 0.012(2) 0.030(2) 0.005(3)
C26 0.093(4) 0.083(4) 0.078(3) 0.028(3) 0.019(3) -0.014(3)
C27 0.089(3) 0.054(3) 0.085(3) 0.005(2) -0.001(3) -0.016(2)
C28 0.066(3) 0.050(2) 0.058(2) 0.0008(19) 0.007(2) -0.007(2)
C29 0.057(2) 0.042(2) 0.0364(19) 0.0014(16) -0.0010(17) 0.0070(17)
C30 0.072(3) 0.080(3) 0.054(2) 0.001(2) -0.011(2) 0.001(2)
C31 0.094(4) 0.121(4) 0.069(3) -0.004(3) -0.037(3) -0.009(3)
C32 0.139(5) 0.120(5) 0.049(3) -0.008(3) -0.016(3) 0.010(4)
C33 0.127(5) 0.089(3) 0.047(3) 0.000(2) 0.014(3) 0.016(3)
C34 0.075(3) 0.064(3) 0.048(2) -0.002(2) 0.006(2) 0.006(2)
C35 0.051(2) 0.0369(19) 0.0349(18) 0.0007(15) 0.0013(16) 0.0024(16)
C36 0.062(3) 0.056(2) 0.045(2) -0.0025(18) 0.0061(19) -0.0134(19)
C37 0.081(3) 0.081(3) 0.047(2) -0.007(2) 0.017(2) -0.020(3)
C38 0.072(3) 0.062(3) 0.070(3) 0.003(2) 0.026(2) -0.017(2)
C39 0.054(3) 0.065(3) 0.080(3) -0.006(2) -0.003(2) -0.023(2)
C40 0.067(3) 0.057(2) 0.051(2) -0.0073(19) 0.000(2) -0.009(2)
C41 0.050(2) 0.0371(19) 0.0391(19) -0.0004(15) -0.0008(16) -0.0017(16)
C42 0.053(2) 0.047(2) 0.047(2) 0.0008(17) 0.0002(18) 0.0040(18)
C43 0.059(3) 0.051(2) 0.064(3) 0.011(2) -0.014(2) 0.0026(19)
C44 0.082(3) 0.058(3) 0.045(2) 0.017(2) -0.011(2) -0.015(2)
C45 0.088(3) 0.060(3) 0.046(2) 0.005(2) 0.016(2) -0.005(2)
C46 0.062(2) 0.040(2) 0.051(2) 0.0016(17) 0.0084(18) 0.0024(18)
C47 0.042(2) 0.042(2) 0.0368(19) -0.0034(15) 0.0039(15) -0.0001(16)
C48 0.058(2) 0.047(2) 0.058(2) -0.0009(19) -0.0037(19) -0.0004(19)
C49 0.079(3) 0.045(2) 0.073(3) -0.005(2) -0.002(2) -0.007(2)
C50 0.083(3) 0.074(3) 0.063(3) -0.013(2) -0.005(2) -0.024(3)
C51 0.075(3) 0.078(3) 0.059(3) 0.002(2) -0.022(2) -0.006(3)
C52 0.065(3) 0.053(2) 0.054(2) 0.0002(19) -0.007(2) -0.002(2)

loop_
_atom_type_symbol
_atom_type_description
_atom_type_scat_dispersion_real
_atom_type_scat_dispersion_imag
_atom_type_scat_source
C C 0.0033 0.0016 'International Tables Vol C Tables 4.2.6.8 and 6.1.1.4'
H H 0.0000 0.0000 'International Tables Vol C Tables 4.2.6.8 and 6.1.1.4'
N N 0.0061 0.0033 'International Tables Vol C Tables 4.2.6.8 and 6.1.1.4'
O O 0.0106 0.0060 'International Tables Vol C Tables 4.2.6.8 and 6.1.1.4'
P P 0.1023 0.0942 'International Tables Vol C Tables 4.2.6.8 and 6.1.1.4'
S S 0.1246 0.1234 'International Tables Vol C Tables 4.2.6.8 and 6.1.1.4'
Mn Mn 0.3368 0.7283 'International Tables Vol C Tables 4.2.6.8 and 6.1.1.4'

loop_
_geom_angle_atom_site_label_1
_geom_angle_atom_site_label_2
_geom_angle_atom_site_label_3
_geom_angle
_geom_angle_site_symmetry_1
_geom_angle_site_symmetry_3
_geom_angle_publ_flag
O1 Mn S3 99.07(9) . . ?
O1 Mn S1 94.43(8) . . ?
S3 Mn S1 87.57(4) . . ?
O1 Mn S2 101.94(9) . . ?
S3 Mn S2 158.91(5) . . ?
S1 Mn S2 88.97(4) . . ?
O1 Mn S4 93.92(8) . . ?
S3 Mn S4 88.28(4) . . ?
S1 Mn S4 171.17(5) . . ?
S2 Mn S4 92.11(4) . . ?
C1 S1 Mn 104.12(14) . . ?
C6 S2 Mn 104.03(13) . . ?
C7 S3 Mn 103.47(13) . . ?
C12 S4 Mn 102.72(13) . . ?
C16 O1 C13 109.6(4) . . ?
C16 O1 Mn 124.6(3) . . ?
C13 O1 Mn 121.1(3) . . ?
C2 C1 C6 119.5(4) . . ?
C2 C1 S1 119.2(3) . . ?
C6 C1 S1 121.3(3) . . ?
C3 C2 C1 121.3(4) . . ?
C4 C3 C2 119.8(4) . . ?
C3 C4 C5 120.3(4) . . ?
C4 C5 C6 121.0(4) . . ?
C1 C6 C5 118.1(4) . . ?
C1 C6 S2 121.6(3) . . ?
C5 C6 S2 120.3(3) . . ?
C8 C7 C12 119.5(4) . . ?
C8 C7 S3 119.8(3) . . ?
C12 C7 S3 120.6(3) . . ?
C9 C8 C7 121.3(4) . . ?
C10 C9 C8 119.2(4) . . ?
C11 C10 C9 121.2(4) . . ?
C10 C11 C12 120.3(4) . . ?
C7 C12 C11 118.6(4) . . ?
C7 C12 S4 121.2(3) . . ?
C11 C12 S4 120.2(3) . . ?
O1 C13 C14 108.5(4) . . ?
C13 C14 C15 105.6(5) . . ?
C16 C15 C14 107.9(5) . . ?
O1 C16 C15 108.3(5) . . ?
N1 P1 C17 107.86(16) . . ?
N1 P1 C29 114.27(15) . . ?
C17 P1 C29 106.98(16) . . ?
N1 P1 C23 113.03(16) . . ?
C17 P1 C23 107.60(15) . . ?
C29 P1 C23 106.76(16) . . ?
N1 P2 C47 107.36(15) . . ?
N1 P2 C41 113.67(15) . . ?
C47 P2 C41 108.86(15) . . ?
N1 P2 C35 112.98(15) . . ?
C47 P2 C35 107.66(15) . . ?
C41 P2 C35 106.11(15) . . ?
P2 N1 P1 153.2(2) . . ?
C22 C17 C18 118.3(3) . . ?
C22 C17 P1 121.2(3) . . ?
C18 C17 P1 120.4(3) . . ?
C19 C18 C17 120.7(4) . . ?
C20 C19 C18 119.9(4) . . ?
C19 C20 C21 120.3(4) . . ?
C20 C21 C22 119.9(4) . . ?
C17 C22 C21 120.8(4) . . ?
C24 C23 C28 118.7(3) . . ?
C24 C23 P1 120.2(3) . . ?
C28 C23 P1 121.1(3) . . ?
C25 C24 C23 120.3(4) . . ?
C26 C25 C24 120.4(4) . . ?
C25 C26 C27 120.3(4) . . ?
C26 C27 C28 120.1(4) . . ?
C27 C28 C23 120.3(4) . . ?
C30 C29 C34 119.6(3) . . ?
C30 C29 P1 120.9(3) . . ?
C34 C29 P1 119.2(3) . . ?
C29 C30 C31 120.4(4) . . ?
C32 C31 C30 119.4(5) . . ?
C33 C32 C31 120.7(4) . . ?
C32 C33 C34 120.7(5) . . ?
C33 C34 C29 119.3(4) . . ?
C40 C35 C36 119.0(3) . . ?
C40 C35 P2 120.0(3) . . ?
C36 C35 P2 120.8(3) . . ?
C37 C36 C35 120.4(3) . . ?
C38 C37 C36 120.4(4) . . ?
C37 C38 C39 119.9(4) . . ?
C38 C39 C40 120.2(4) . . ?
C35 C40 C39 120.1(3) . . ?
C46 C41 C42 119.5(3) . . ?
C46 C41 P2 119.9(3) . . ?
C42 C41 P2 120.6(3) . . ?
C43 C42 C41 120.0(3) . . ?
C44 C43 C42 120.2(4) . . ?
C45 C44 C43 120.3(3) . . ?
C44 C45 C46 120.6(4) . . ?
C41 C46 C45 119.3(3) . . ?
C52 C47 C48 118.5(3) . . ?
C52 C47 P2 119.8(3) . . ?
C48 C47 P2 121.7(3) . . ?
C49 C48 C47 120.3(3) . . ?
C50 C49 C48 120.3(4) . . ?
C49 C50 C51 120.3(4) . . ?
C50 C51 C52 119.9(4) . . ?
C51 C52 C47 120.8(4) . . ?

loop_
_geom_bond_atom_site_label_1
_geom_bond_atom_site_label_2
_geom_bond_distance
_geom_bond_site_symmetry_2
_geom_bond_publ_flag
Mn O1 2.250(3) . ?
Mn S3 2.2954(12) . ?
Mn S1 2.3035(12) . ?
Mn S2 2.3052(12) . ?
Mn S4 2.3092(12) . ?
S1 C1 1.757(4) . ?
S2 C6 1.753(4) . ?
S3 C7 1.756(4) . ?
S4 C12 1.763(4) . ?
O1 C16 1.405(5) . ?
O1 C13 1.414(5) . ?
C1 C2 1.385(5) . ?
C1 C6 1.399(5) . ?
C2 C3 1.373(5) . ?
C3 C4 1.364(6) . ?
C4 C5 1.377(6) . ?
C5 C6 1.402(5) . ?
C7 C8 1.383(5) . ?
C7 C12 1.398(5) . ?
C8 C9 1.374(6) . ?
C9 C10 1.371(6) . ?
C10 C11 1.369(6) . ?
C11 C12 1.400(5) . ?
C13 C14 1.437(6) . ?
C14 C15 1.481(7) . ?
C15 C16 1.416(7) . ?
P1 N1 1.568(3) . ?
P1 C17 1.796(3) . ?
P1 C29 1.798(3) . ?
P1 C23 1.801(4) . ?
P2 N1 1.566(3) . ?
P2 C47 1.794(3) . ?
P2 C41 1.797(3) . ?
P2 C35 1.798(3) . ?
C17 C22 1.369(4) . ?
C17 C18 1.385(5) . ?
C18 C19 1.379(5) . ?
C19 C20 1.353(5) . ?
C20 C21 1.369(5) . ?
C21 C22 1.375(5) . ?
C23 C24 1.388(5) . ?
C23 C28 1.390(5) . ?
C24 C25 1.376(5) . ?
C25 C26 1.358(6) . ?
C26 C27 1.373(6) . ?
C27 C28 1.374(5) . ?
C29 C30 1.366(5) . ?
C29 C34 1.396(5) . ?
C30 C31 1.390(5) . ?
C31 C32 1.374(7) . ?
C32 C33 1.351(6) . ?
C33 C34 1.383(5) . ?
C35 C40 1.377(4) . ?
C35 C36 1.377(4) . ?
C36 C37 1.376(5) . ?
C37 C38 1.361(5) . ?
C38 C39 1.368(5) . ?
C39 C40 1.385(5) . ?
C41 C46 1.377(4) . ?
C41 C42 1.392(4) . ?
C42 C43 1.377(4) . ?
C43 C44 1.368(5) . ?
C44 C45 1.361(5) . ?
C45 C46 1.395(5) . ?
C47 C52 1.383(4) . ?
C47 C48 1.392(4) . ?
C48 C49 1.373(5) . ?
C49 C50 1.367(5) . ?
C50 C51 1.371(5) . ?
C51 C52 1.373(5) . ?
